data_7007650
loop_
_publ_author_name
'Frisch, Mark'
'Cahill, Christopher L.'

_publ_section_title
;
 Synthesis, structure and fluorescent studies of novel uranium
 coordination polymers in the pyridinedicarboxylic acid system.
;
_journal_issue 39
_journal_name_full 'Dalton transactions (Cambridge, England : 2003)'
_journal_page_first 4679
_journal_page_last 4690
_journal_paper_doi 10.1039/b608187h
_journal_year 2006
_chemical_formula_moiety 'C7 H3 N O6 U'
_chemical_formula_sum 'C7 H3 N O6 U'
_chemical_formula_weight 435.13
_chemical_name_systematic
;
?
;
_space_group_IT_number 14
_symmetry_cell_setting monoclinic
_symmetry_space_group_name_Hall '-P 2yn'
_symmetry_space_group_name_H-M 'P 1 21/n 1'
_atom_sites_solution_hydrogens geom
_atom_sites_solution_primary direct
_atom_sites_solution_secondary difmap
_audit_creation_method SHELXL-97
_cell_angle_alpha 90.00
_cell_angle_beta 95.512(2)
_cell_angle_gamma 90.00
_cell_formula_units_Z 4
_cell_length_a 6.5288(7)
_cell_length_b 15.4692(15)
_cell_length_c 9.5211(10)
_cell_measurement_reflns_used 1376
_cell_measurement_temperature 273(2)
_cell_measurement_theta_max 28.01
_cell_measurement_theta_min 2.52
_cell_volume 957.14(17)
_computing_structure_refinement 'SHELXL-97 (Sheldrick, 1997)'
_diffrn_ambient_temperature 298(2)
_diffrn_measured_fraction_theta_full 0.986
_diffrn_measured_fraction_theta_max 0.910
_diffrn_measurement_device_type 'Bruker APEX CCD'
_diffrn_measurement_method 'omega scans'
_diffrn_radiation_monochromator graphite
_diffrn_radiation_source 'fine-focus sealed tube'
_diffrn_radiation_type MoK\a
_diffrn_radiation_wavelength 0.71073
_diffrn_reflns_av_R_equivalents 0.0611
_diffrn_reflns_av_sigmaI/netI 0.0703
_diffrn_reflns_limit_h_max 8
_diffrn_reflns_limit_h_min -8
_diffrn_reflns_limit_k_max 19
_diffrn_reflns_limit_k_min -19
_diffrn_reflns_limit_l_max 12
_diffrn_reflns_limit_l_min -12
_diffrn_reflns_number 7207
_diffrn_reflns_theta_full 25.00
_diffrn_reflns_theta_max 28.01
_diffrn_reflns_theta_min 2.52
_exptl_absorpt_coefficient_mu 16.966
_exptl_absorpt_correction_T_max 0.712
_exptl_absorpt_correction_T_min 0.447
_exptl_absorpt_correction_type multi-scan
_exptl_absorpt_process_details 'SADABS, Sheldrick (2004)'
_exptl_crystal_colour yellow
_exptl_crystal_density_diffrn 3.020
_exptl_crystal_density_method 'not measured'
_exptl_crystal_description needle
_exptl_crystal_F_000 768
_exptl_crystal_size_max 0.16
_exptl_crystal_size_mid 0.04
_exptl_crystal_size_min 0.02
_refine_diff_density_max 2.266
_refine_diff_density_min -2.059
_refine_diff_density_rms 0.297
_refine_ls_extinction_method none
_refine_ls_goodness_of_fit_ref 1.044
_refine_ls_hydrogen_treatment constr
_refine_ls_matrix_type full
_refine_ls_number_parameters 136
_refine_ls_number_reflns 2102
_refine_ls_number_restraints 0
_refine_ls_restrained_S_all 1.044
_refine_ls_R_factor_all 0.0654
_refine_ls_R_factor_gt 0.0409
_refine_ls_shift/su_max 0.000
_refine_ls_shift/su_mean 0.000
_refine_ls_structure_factor_coef Fsqd
_refine_ls_weighting_details 'calc w=1/[\s^2^(Fo^2^)+(0.0292P)^2^+0.0000P] where P=(Fo^2^+2Fc^2^)/3'
_refine_ls_weighting_scheme calc
_refine_ls_wR_factor_gt 0.0686
_refine_ls_wR_factor_ref 0.0759
_reflns_number_gt 1532
_reflns_number_total 2102
_reflns_threshold_expression >2sigma(I)
_cod_data_source_file b608187h.txt
_cod_data_source_block p21onn
_cod_original_sg_symbol_H-M 'P 21/n'
_cod_database_code 7007650

loop_
_symmetry_equiv_pos_as_xyz
'x, y, z'
'-x+1/2, y+1/2, -z+1/2'
'-x, -y, -z'
'x-1/2, -y-1/2, z-1/2'

loop_
_atom_site_label
_atom_site_type_symbol
_atom_site_fract_x
_atom_site_fract_y
_atom_site_fract_z
_atom_site_U_iso_or_equiv
_atom_site_adp_type
_atom_site_occupancy
_atom_site_symmetry_multiplicity
_atom_site_calc_flag
_atom_site_refinement_flags
_atom_site_disorder_assembly
_atom_site_disorder_group
U1 U 0.04666(6) 0.335450(19) 0.95875(4) 0.02424(12) Uani 1 1 d . . .
N1 N -0.0084(12) 0.1778(4) 0.8616(7) 0.0253(17) Uani 1 1 d . . .
C1 C 0.2231(16) 0.5262(5) 0.8671(10) 0.027(2) Uani 1 1 d . . .
C2 C 0.2257(15) 0.2259(5) 0.7005(10) 0.025(2) Uani 1 1 d . . .
C3 C 0.1171(15) 0.0640(5) 0.7207(9) 0.025(2) Uani 1 1 d . . .
C4 C -0.0229(15) 0.0081(6) 0.7690(10) 0.033(2) Uani 1 1 d . . .
H4 H -0.0269 -0.0492 0.7392 0.040 Uiso 1 1 calc R . .
C5 C 0.1142(14) 0.1505(5) 0.7617(9) 0.024(2) Uani 1 1 d . . .
C6 C -0.1579(16) 0.0366(6) 0.8618(11) 0.037(3) Uani 1 1 d . . .
H6 H -0.2577 0.0001 0.8924 0.044 Uiso 1 1 calc R . .
C7 C -0.1399(15) 0.1211(6) 0.9076(10) 0.031(2) Uani 1 1 d . . .
H7 H -0.2248 0.1395 0.9748 0.037 Uiso 1 1 calc R . .
O1 O 0.2682(11) 0.4531(4) 0.9207(7) 0.0356(17) Uani 1 1 d . . .
O2 O 0.2314(11) 0.2938(4) 1.0866(7) 0.0392(18) Uani 1 1 d . . .
O3 O -0.1376(10) 0.3736(4) 0.8287(7) 0.0346(16) Uani 1 1 d . . .
O4 O -0.2217(10) 0.2800(4) 1.0790(7) 0.0331(17) Uani 1 1 d . . .
O5 O -0.0552(10) 0.4349(4) 1.1269(7) 0.0317(16) Uani 1 1 d . . .
O6 O 0.2450(11) 0.2930(4) 0.7726(7) 0.0426(19) Uani 1 1 d . . .

loop_
_atom_site_aniso_label
_atom_site_aniso_U_11
_atom_site_aniso_U_22
_atom_site_aniso_U_33
_atom_site_aniso_U_23
_atom_site_aniso_U_13
_atom_site_aniso_U_12
U1 0.0321(2) 0.01663(16) 0.02573(19) 0.00092(16) 0.01164(15) 0.00060(17)
N1 0.033(5) 0.026(4) 0.018(4) 0.006(3) 0.010(4) -0.002(4)
C1 0.040(6) 0.018(4) 0.025(5) -0.010(4) 0.007(5) -0.009(4)
C2 0.029(6) 0.022(4) 0.027(5) 0.002(4) 0.022(5) 0.004(4)
C3 0.040(6) 0.023(5) 0.012(4) -0.001(4) 0.003(4) 0.001(4)
C4 0.041(6) 0.025(5) 0.036(6) -0.007(4) 0.013(5) -0.008(5)
C5 0.022(5) 0.029(5) 0.023(5) 0.005(4) 0.008(4) 0.000(4)
C6 0.042(7) 0.027(5) 0.043(6) -0.005(5) 0.021(5) -0.015(5)
C7 0.037(6) 0.028(5) 0.028(5) -0.006(4) 0.009(5) 0.001(4)
O1 0.047(5) 0.019(3) 0.043(4) 0.006(3) 0.019(4) -0.004(3)
O2 0.051(5) 0.030(4) 0.036(4) 0.002(3) 0.000(4) -0.003(3)
O3 0.039(4) 0.028(3) 0.038(4) 0.003(3) 0.012(3) 0.000(3)
O4 0.049(5) 0.024(3) 0.030(4) -0.007(3) 0.025(3) -0.011(3)
O5 0.032(4) 0.020(3) 0.046(4) -0.008(3) 0.019(3) -0.001(3)
O6 0.059(5) 0.024(3) 0.051(5) -0.010(3) 0.039(4) -0.009(3)

loop_
_atom_type_symbol
_atom_type_description
_atom_type_scat_dispersion_real
_atom_type_scat_dispersion_imag
_atom_type_scat_source
C C 0.0033 0.0016 'International Tables Vol C Tables 4.2.6.8 and 6.1.1.4'
H H 0.0000 0.0000 'International Tables Vol C Tables 4.2.6.8 and 6.1.1.4'
N N 0.0061 0.0033 'International Tables Vol C Tables 4.2.6.8 and 6.1.1.4'
O O 0.0106 0.0060 'International Tables Vol C Tables 4.2.6.8 and 6.1.1.4'
U U -9.6767 9.6646 'International Tables Vol C Tables 4.2.6.8 and 6.1.1.4'

loop_
_geom_angle_atom_site_label_1
_geom_angle_atom_site_label_2
_geom_angle_atom_site_label_3
_geom_angle
_geom_angle_site_symmetry_1
_geom_angle_site_symmetry_3
_geom_angle_publ_flag
O3 U1 O2 178.1(3) . . ?
O3 U1 O4 88.5(3) . . ?
O2 U1 O4 91.3(3) . . ?
O3 U1 O5 92.3(3) . . ?
O2 U1 O5 89.4(3) . . ?
O4 U1 O5 68.6(2) . . ?
O3 U1 O1 91.2(3) . . ?
O2 U1 O1 90.0(3) . . ?
O4 U1 O1 148.1(2) . . ?
O5 U1 O1 79.6(2) . . ?
O3 U1 O6 87.2(3) . . ?
O2 U1 O6 91.6(3) . . ?
O4 U1 O6 138.3(2) . . ?
O5 U1 O6 153.0(2) . . ?
O1 U1 O6 73.5(2) . . ?
O3 U1 N1 90.2(3) . . ?
O2 U1 N1 88.0(3) . . ?
O4 U1 N1 75.4(2) . . ?
O5 U1 N1 143.9(2) . . ?
O1 U1 N1 136.4(2) . . ?
O6 U1 N1 63.1(2) . . ?
C7 N1 C5 117.7(8) . . ?
C7 N1 U1 124.6(6) . . ?
C5 N1 U1 117.6(6) . . ?
O5 C1 O1 125.5(10) 3_567 . ?
O5 C1 C3 119.4(8) 3_567 2_556 ?
O1 C1 C3 114.9(9) . 2_556 ?
O4 C2 O6 123.6(8) 4_665 . ?
O4 C2 C5 119.0(8) 4_665 . ?
O6 C2 C5 117.1(8) . . ?
C4 C3 C5 119.0(9) . . ?
C4 C3 C1 117.3(8) . 2_546 ?
C5 C3 C1 123.6(9) . 2_546 ?
C3 C4 C6 120.1(9) . . ?
C3 C4 H4 119.9 . . ?
C6 C4 H4 119.9 . . ?
N1 C5 C3 121.0(9) . . ?
N1 C5 C2 111.3(7) . . ?
C3 C5 C2 127.6(9) . . ?
C4 C6 C7 117.7(10) . . ?
C4 C6 H6 121.1 . . ?
C7 C6 H6 121.1 . . ?
N1 C7 C6 124.0(10) . . ?
N1 C7 H7 118.0 . . ?
C6 C7 H7 118.0 . . ?
C1 O1 U1 128.7(6) . . ?
C2 O4 U1 140.2(6) 4_566 . ?
C1 O5 U1 130.3(6) 3_567 . ?
C2 O6 U1 127.3(6) . . ?

loop_
_geom_bond_atom_site_label_1
_geom_bond_atom_site_label_2
_geom_bond_distance
_geom_bond_site_symmetry_2
_geom_bond_publ_flag
U1 O3 1.745(6) . ?
U1 O2 1.752(6) . ?
U1 O4 2.346(7) . ?
U1 O5 2.362(6) . ?
U1 O1 2.375(6) . ?
U1 O6 2.385(7) . ?
U1 N1 2.621(7) . ?
N1 C7 1.331(11) . ?
N1 C5 1.368(12) . ?
C1 O5 1.256(11) 3_567 ?
C1 O1 1.264(10) . ?
C1 C3 1.516(13) 2_556 ?
C2 O4 1.242(10) 4_665 ?
C2 O6 1.244(10) . ?
C2 C5 1.520(12) . ?
C3 C4 1.369(12) . ?
C3 C5 1.395(11) . ?
C3 C1 1.516(13) 2_546 ?
C4 C6 1.378(13) . ?
C4 H4 0.9300 . ?
C6 C7 1.380(12) . ?
C6 H6 0.9300 . ?
C7 H7 0.9300 . ?
O4 C2 1.242(10) 4_566 ?
O5 C1 1.256(11) 3_567 ?
